data_2009813
loop_
_publ_author_name
'Torrez, E.'
'Profilet, R. D.'
'Fanwick, P. E.'
'Rothwell, I. P.'

_publ_section_title
;
 [Nb(CH~2~SiMe~3~)(OC~6~H~3~Ph~2~-2,6)(\m-CSiMe~3~)]~2~
;
_journal_issue 6
_journal_name_full 'Acta Crystallographica Section C'
_journal_page_first 902
_journal_page_last 904
_journal_paper_doi 10.1107/S0108270193011758
_journal_volume 50
_journal_year 1994
_chemical_formula_moiety 'C52 H66 Nb2 O2 Si4'
_chemical_formula_sum 'C52 H66 Nb2 O2 Si4'
_chemical_formula_weight 1021.26
_symmetry_cell_setting monoclinic
_symmetry_space_group_name_Hall '-P 2ybc'
_symmetry_space_group_name_H-M 'P 1 21/c 1'
_atom_type_scat_source 'Cromer & Waber (1974)'
_cell_angle_alpha 90.
_cell_angle_beta 112.70(2)
_cell_angle_gamma 90.
_cell_formula_units_Z 2
_cell_length_a 11.785(4)
_cell_length_b 19.408(2)
_cell_length_c 12.476(6)
_cell_measurement_reflns_used 25
_cell_measurement_temperature 293
_cell_measurement_theta_max 21
_cell_measurement_theta_min 17
_cell_volume 2632.5(16)
_diffrn_measurement_device 'Enraf-Nonius CAD-4'
_diffrn_measurement_method \w-2\q
_diffrn_radiation_type MoK\a
_diffrn_radiation_wavelength 0.71073
_diffrn_reflns_limit_h_max 11
_diffrn_reflns_limit_h_min -12
_diffrn_reflns_limit_k_max 20
_diffrn_reflns_limit_k_min 0
_diffrn_reflns_limit_l_max 13
_diffrn_reflns_limit_l_min 0
_diffrn_reflns_number 3603
_diffrn_reflns_theta_max 45
_diffrn_standards_decay_% +-<3
_diffrn_standards_interval_time 83.33
_diffrn_standards_number 3
_exptl_absorpt_coefficient_mu 0.54
_exptl_absorpt_correction_T_max 1.00
_exptl_absorpt_correction_T_min 0.49
_exptl_absorpt_correction_type empirical
_exptl_crystal_colour red
_exptl_crystal_density_diffrn 1.288
_exptl_crystal_description plate
_exptl_crystal_size_max 0.60
_exptl_crystal_size_mid 0.52
_exptl_crystal_size_min 0.06
_refine_diff_density_max 0.38
_refine_diff_density_min -0.37
_refine_ls_extinction_method none
_refine_ls_goodness_of_fit_obs 1.225
_refine_ls_hydrogen_treatment noref
_refine_ls_number_parameters 271
_refine_ls_number_reflns 2382
_refine_ls_R_factor_obs 0.035
_refine_ls_shift/esd_max 0.01
_refine_ls_structure_factor_coef F
_refine_ls_weighting_details 'w = 1/[\s^2^F + (0.02F)^2^+1 - F]'
_refine_ls_weighting_scheme calc
_refine_ls_wR_factor_obs 0.041
_reflns_number_observed 2382
_reflns_number_total 3603
_reflns_observed_criterion F>3\s(F)
_cod_data_source_file st1065.cif
_cod_data_source_block st1065_structure_1_of_1
_cod_depositor_comments
;
The following automatic conversions were performed:

'_refine_ls_weighting_scheme' value '1/[\s^2^F + (0.02F)^2^+1 - F]'
was changed to 'calc'. New tag '_refine_ls_weighting_details' was
created. The value of the new tag was set to 'w = 1/[\s^2^F +
(0.02F)^2^+1 - F]'.

Automatic conversion script
Id: cif_fix_values 3143 2015-03-26 13:38:13Z robertas 
;
_cod_original_cell_volume 2632(3)
_cod_original_sg_symbol_H-M 'P 21/c'
_cod_database_code 2009813

loop_
_atom_site_label
_atom_site_fract_x
_atom_site_fract_y
_atom_site_fract_z
Nb .08398(3) .03525(2) -.04165(4)
Si(1) .18390(10) -.04916(8) -.24140(10)
Si(1B) -.21880(10) .09808(8) -.15450(10)
O(10) .2064(3) .1040(2) .0268(3)
C(1) .0690(4) .0040(3) -.2116(4)
C(2) .3412(6) -.0143(4) -.1639(7)
C(3) .1748(6) -.1389(3) -.1970(6)
C(4) .1497(7) -.0493(5) -.4006(6)
C(11) .3009(4) .1497(2) .0559(4)
C(12) .3792(4) .1576(2) .1728(4)
C(13) .4810(5) .2001(3) .1973(5)
C(14) .5034(5) .2345(3) .1119(6)
C(15) .4216(4) .2291(3) -.0025(5)
C(16) .3196(4) .1874(2) -.0323(4)
C(1B) -.0872(4) .0475(2) -.0503(4)
C(2B) -.2290(5) .0888(3) -.3063(5)
C(3B) -.3679(5) .0680(4) -.1518(7)
C(4B) -.1942(6) .1919(3) -.1126(5)
C(121) .3550(4) .1267(2) .2699(4)
C(122) .4515(5) .0994(3) .3665(5)
C(123) .4331(6) .0778(3) .4632(5)
C(124) .3190(6) .0833(3) .4675(5)
C(125) .2212(5) .1088(3) .3725(5)
C(126) .2400(5) .1306(3) .2757(4)
C(161) .2311(4) .1863(2) -.1541(4)
C(162) .2739(5) .1798(3) -.2429(5)
C(163) .1934(6) .1855(3) -.3580(5)
C(164) .0706(7) .1981(3) -.3853(5)
C(165) .0265(5) .2050(3) -.2984(6)
C(166) .1071(5) .1991(3) -.1829(5)
H11 .06060 .04555 -.25591
H12 -.00794 -.02075 -.24546
H21 .40260 -.04474 -.16874
H22 .35826 -.00815 -.08133
H23 .35085 .02966 -.19338
H31 .23559 -.16668 -.20870
H32 .09583 -.15777 -.23878
H33 .18979 -.14054 -.11487
H41 .15407 -.00450 -.42936
H42 .06861 -.06769 -.44462
H43 .20721 -.07848 -.41841
H131 .53928 .20453 .27802
H141 .57539 .26269 .12965
H151 .43576 .25502 -.06411
H2B1 -.15009 .09804 -.31038
H2B2 -.28639 .12160 -.35671
H2B3 -.25415 .04397 -.33552
H3B1 -.43368 .07957 -.22368
H3B -.38273 .08948 -.08998
H3B3 -.36654 .01935 -.14207
H4B1 -.23109 .22267 -.17543
H4B2 -.14782 .21763 -.04441
H4B3 -.25932 .16842 -.09778
H1221 .53395 .09662 .36626
H1231 .50119 .05858 .52756
H1241 .30772 .06973 .53685
H1251 .13853 .11112 .37377
H1261 .17159 .14955 .21099
H1621 .36092 .17040 -.22290
H1631 .22450 .18116 -.42049
H1641 .01497 .20091 -.46619
H1651 -.06107 .21414 -.31716
H1661 .07695 .20388 -.12022

loop_
_geom_angle_atom_site_label_1
_geom_angle_atom_site_label_2
_geom_angle_atom_site_label_3
_geom_angle
_geom_angle_publ_flag
C(1) Nb C(1B) 106.5(2) yes
C(1) Nb C(1B) 108.7(2) yes
C(1B) Nb C(1B) 85.4(2) yes
O(10) Nb C(1) 113.6(2) yes
O(10) Nb C(1B) 121.0(2) yes
O(10) Nb C(1B) 118.0(2) yes
Nb O(10) C(11) 167.4(3) yes
Nb C(1B) Nb 94.6(2) yes
Nb C(1B) Si(1B) 130.6(3) yes
Nb C(1B) Si(1B) 131.2(2) yes
Nb C(1) Si(1) 124.6(3) no
Nb Nb O(10) 132.10(10) no
Nb Nb C(1) 114.30(10) no
Nb Nb C(1B) 42.30(10) no
Nb Nb C(1B) 43.10(10) no
C(1) Si(1) C(2) 110.7(3) no
C(1) Si(1) C(3) 109.5(3) no
C(1) Si(1) C(4) 109.9(3) no
C(2) Si(1) C(3) 110.5(3) no
C(2) Si(1) C(4) 108.5(3) no
C(3) Si(1) C(4) 107.7(3) no
C(1B) Si(1B) C(2B) 111.5(2) no
C(1B) Si(1B) C(3B) 110.9(3) no
C(1B) Si(1B) C(4B) 108.5(2) no
C(2B) Si(1B) C(3B) 107.3(3) no
C(2B) Si(1B) C(4B) 108.5(3) no
C(3B) Si(1B) C(4B) 110.0(3) no
O(10) C(11) C(12) 119.5(4) no
O(10) C(11) C(16) 119.3(4) no
C(12) C(11) C(16) 121.2(4) no
C(11) C(12) C(13) 117.4(5) no
C(11) C(12) C(121) 123.5(4) no
C(13) C(12) C(121) 119.0(5) no
C(12) C(13) C(14) 121.9(5) no
C(164) C(165) C(166) 119.6(6) no
C(13) C(14) C(15) 120.0(5) no
C(14) C(15) C(16) 120.7(5) no
C(11) C(16) C(15) 118.6(5) no
C(11) C(16) C(161) 122.5(4) no
C(15) C(16) C(161) 118.9(5) no
C(12) C(121) C(122) 120.6(5) no
C(12) C(121) C(126) 121.6(4) no
C(122) C(121) C(126) 117.4(5) no
C(121) C(122) C(123) 121.3(5) no
C(122) C(123) C(124) 120.1(6) no
C(123) C(124) C(125) 119.9(6) no
C(124) C(125) C(126) 119.8(6) no
C(121) C(126) C(125) 121.4(5) no
C(16) C(161) C(162) 119.6(5) no
C(16) C(161) C(166) 121.3(5) no
C(162) C(161) C(166) 118.7(5) no
C(161) C(162) C(163) 120.4(6) no
C(162) C(163) C(164) 120.3(6) no
C(163) C(164) C(165) 120.2(6) no
C(161) C(166) C(165) 120.9(6) no

loop_
_geom_bond_atom_site_label_1
_geom_bond_atom_site_label_2
_geom_bond_distance
_geom_bond_publ_flag
Nb Nb 2.9082(8) yes
Nb O(10) 1.909(3) yes
Nb C(1) 2.146(5) yes
Nb C(1B) 1.993(4) yes
Nb C(1B) 1.965(4) yes
O(10) C(11) 1.359(5) yes
Si(1) C(1) 1.851(5) no
Si(1) C(2) 1.856(7) no
Si(1) C(3) 1.843(6) no
Si(1) C(4) 1.868(7) no
Si(1B) C(1B) 1.872(4) no
Si(1B) C(2B) 1.860(6) no
Si(1B) C(3B) 1.864(6) no
Si(1B) C(4B) 1.886(5) no
C(11) C(12) 1.401(6) no
C(11) C(16) 1.407(6) no
C(12) C(13) 1.389(7) no
C(12) C(121) 1.475(7) no
C(13) C(14) 1.366(8) no
C(14) C(15) 1.385(8) no
C(15) C(16) 1.376(6) no
C(16) C(161) 1.475(7) no
C(121) C(122) 1.404(7) no
C(121) C(126) 1.386(7) no
C(122) C(123) 1.370(8) no
C(123) C(124) 1.370(9) no
C(124) C(125) 1.387(8) no
C(125) C(126) 1.375(7) no
C(161) C(162) 1.388(7) no
C(161) C(166) 1.387(7) no
C(162) C(163) 1.387(8) no
C(163) C(164) 1.375(9) no
C(164) C(165) 1.378(9) no
C(165) C(166) 1.391(8) no
